data_7133419
loop_
_publ_author_name
'Li, Kai'
'Zhao, Zhengxing'
'Qin, Wenling'
'Liu, Yidong'
'Yan, Hailong'

_publ_section_title
;
 Catalytic asymmetric construction of bridged bicyclo[<i>m</i>.3.1] rings
 using an intramolecular Diels-Alder reaction.
;
_journal_issue 71
_journal_name_full 'Chemical communications (Cambridge, England)'
_journal_page_first 9570
_journal_page_last 9573
_journal_paper_doi 10.1039/d4cc02850c
_journal_volume 60
_journal_year 2024
_chemical_absolute_configuration ad
_chemical_formula_moiety 'C27 H19 Br O'
_chemical_formula_sum 'C27 H19 Br O'
_chemical_formula_weight 439.33
_space_group_crystal_system monoclinic
_space_group_IT_number 4
_space_group_name_Hall 'P 2yb'
_space_group_name_H-M_alt 'P 1 21 1'
_atom_sites_solution_hydrogens geom
_atom_sites_solution_primary dual
_audit_creation_date 2021-11-02
_audit_creation_method
;
Olex2 1.5
(compiled 2021.10.07 svn.r9718050b for OlexSys, GUI svn.r6410)
;
_audit_update_record
;
2022-02-11 deposited with the CCDC.	2024-07-23 downloaded from the CCDC.
;
_cell_angle_alpha 90
_cell_angle_beta 98.023(4)
_cell_angle_gamma 90
_cell_formula_units_Z 2
_cell_length_a 8.7121(3)
_cell_length_b 8.8820(4)
_cell_length_c 13.2952(6)
_cell_measurement_reflns_used 3242
_cell_measurement_temperature 293(2)
_cell_measurement_theta_max 24.2690
_cell_measurement_theta_min 4.2810
_cell_volume 1018.72(7)
_computing_cell_refinement 'CrysAlisPro 1.171.41.117a (Rigaku OD, 2021)'
_computing_data_collection 'CrysAlisPro 1.171.41.117a (Rigaku OD, 2021)'
_computing_data_reduction 'CrysAlisPro 1.171.41.117a (Rigaku OD, 2021)'
_computing_molecular_graphics 'Olex2 1.5 (Dolomanov et al., 2009)'
_computing_publication_material 'Olex2 1.5 (Dolomanov et al., 2009)'
_computing_structure_refinement 'SHELXL 2018/3 (Sheldrick, 2015)'
_computing_structure_solution 'SHELXT 2018/2 (Sheldrick, 2018)'
_diffrn_ambient_temperature 293(2)
_diffrn_detector 'CCD plate'
_diffrn_detector_area_resol_mean 16.0892
_diffrn_detector_type Eos
_diffrn_measured_fraction_theta_full 0.996
_diffrn_measured_fraction_theta_max 0.880
_diffrn_measurement_details
;
List of Runs (angles in degrees, time in seconds):

  # Type    Start    End  Width  t~exp~   \w     \q     \k     \f   Frames
#--------------------------------------------------------------------------
  1  \w      4.00  30.00   1.00    2.00    --   18.74  77.00-180.00   26
  2  \w    -42.00  40.00   1.00    2.00    --   18.74 -57.00  60.00   82
  3  \w    -42.00  11.00   1.00    2.00    --  -18.85 -77.00 -30.00   53
  4  \w    -91.00 -65.00   1.00    2.00    --  -18.85-178.00   0.00   26
  5  \w    -24.00   8.00   1.00    2.00    --  -18.85 -77.00-150.00   32
  6  \w    -39.00  50.00   1.00    2.00    --  -18.85  57.00-150.00   89
  7  \w    -88.00   3.00   1.00    2.00    --  -18.85 -57.00  60.00   91
;
_diffrn_measurement_device 'four-circle diffractometer'
_diffrn_measurement_device_type 'SuperNova, Single source at offset/far, Eos'
_diffrn_measurement_method '\w scans'
_diffrn_orient_matrix_type 'CrysAlisPro convention (1999,Acta A55,543-557)'
_diffrn_orient_matrix_UB_11 -0.0043716000
_diffrn_orient_matrix_UB_12 -0.0233048000
_diffrn_orient_matrix_UB_13 0.0505414000
_diffrn_orient_matrix_UB_21 0.0075803000
_diffrn_orient_matrix_UB_22 0.0759316000
_diffrn_orient_matrix_UB_23 0.0164401000
_diffrn_orient_matrix_UB_31 -0.0817802000
_diffrn_orient_matrix_UB_32 0.0082560000
_diffrn_orient_matrix_UB_33 -0.0087433000
_diffrn_radiation_monochromator mirror
_diffrn_radiation_probe x-ray
_diffrn_radiation_type 'Mo K\a'
_diffrn_radiation_wavelength 0.71073
_diffrn_reflns_av_R_equivalents 0.0304
_diffrn_reflns_av_unetI/netI 0.0604
_diffrn_reflns_Laue_measured_fraction_full 0.996
_diffrn_reflns_Laue_measured_fraction_max 0.880
_diffrn_reflns_limit_h_max 11
_diffrn_reflns_limit_h_min -10
_diffrn_reflns_limit_k_max 11
_diffrn_reflns_limit_k_min -12
_diffrn_reflns_limit_l_max 16
_diffrn_reflns_limit_l_min -17
_diffrn_reflns_number 8304
_diffrn_reflns_point_group_measured_fraction_full 0.998
_diffrn_reflns_point_group_measured_fraction_max 0.853
_diffrn_reflns_theta_full 25.242
_diffrn_reflns_theta_max 29.047
_diffrn_reflns_theta_min 3.495
_diffrn_source 'micro-focus sealed X-ray tube'
_diffrn_source_type 'SuperNova (Mo) X-ray Source'
_exptl_absorpt_coefficient_mu 2.033
_exptl_absorpt_correction_T_max 1.00000
_exptl_absorpt_correction_T_min 0.98132
_exptl_absorpt_correction_type multi-scan
_exptl_absorpt_process_details
;
CrysAlisPro 1.171.41.117a (Rigaku Oxford Diffraction, 2021)
Empirical absorption correction using spherical harmonics,
implemented in SCALE3 ABSPACK scaling algorithm.
;
_exptl_crystal_colour 'clear light colourless'
_exptl_crystal_colour_lustre clear
_exptl_crystal_colour_modifier light
_exptl_crystal_colour_primary colourless
_exptl_crystal_density_diffrn 1.432
_exptl_crystal_description block
_exptl_crystal_F_000 448
_exptl_crystal_size_max 0.42
_exptl_crystal_size_mid 0.39
_exptl_crystal_size_min 0.38
_refine_diff_density_max 0.378
_refine_diff_density_min -0.363
_refine_diff_density_rms 0.055
_refine_ls_abs_structure_details
;
 Flack x determined using 1379 quotients [(I+)-(I-)]/[(I+)+(I-)]
 (Parsons, Flack and Wagner, Acta Cryst. B69 (2013) 249-259).
;
_refine_ls_abs_structure_Flack -0.021(8)
_refine_ls_extinction_method none
_refine_ls_goodness_of_fit_ref 1.053
_refine_ls_hydrogen_treatment constr
_refine_ls_matrix_type full
_refine_ls_number_parameters 262
_refine_ls_number_reflns 4625
_refine_ls_number_restraints 1
_refine_ls_restrained_S_all 1.053
_refine_ls_R_factor_all 0.0621
_refine_ls_R_factor_gt 0.0420
_refine_ls_shift/su_max 0.000
_refine_ls_shift/su_mean 0.000
_refine_ls_structure_factor_coef Fsqd
_refine_ls_weighting_details 'w=1/[\s^2^(Fo^2^)+(0.0271P)^2^+0.0254P] where P=(Fo^2^+2Fc^2^)/3'
_refine_ls_weighting_scheme calc
_refine_ls_wR_factor_gt 0.0732
_refine_ls_wR_factor_ref 0.0842
_reflns_Friedel_coverage 0.825
_reflns_Friedel_fraction_full 0.999
_reflns_Friedel_fraction_max 0.822
_reflns_number_gt 3735
_reflns_number_total 4625
_reflns_threshold_expression 'I > 2\s(I)'
_cod_data_source_file d4cc02850c2.cif
_cod_data_source_block 20211102-zzx-836
_cod_depositor_comments 'Adding full bibliography for 7133411--7133420.cif.'
_cod_database_code 7133419
_shelx_shelxl_version_number 2018/3
_chemical_oxdiff_formula 'C27 H19 Br O'
_shelx_space_group_comment
;
The symmetry employed for this shelxl refinement is uniquely defined
by the following loop, which should always be used as a source of
symmetry information in preference to the above space-group names.
They are only intended as comments.
;
_shelx_estimated_absorpt_t_max 0.512
_shelx_estimated_absorpt_t_min 0.482
_olex2_refinement_description
;
1. Fixed Uiso
 At 1.2 times of:
  All C(H) groups, All C(H,H) groups
2.a Ternary CH refined with riding coordinates:
 C9(H9)
2.b Secondary CH2 refined with riding coordinates:
 C10(H10A,H10B), C8(H8A,H8B)
2.c Aromatic/amide H refined with riding coordinates:
 C15(H15), C17(H17), C20(H20), C18(H18), C23(H23), C24(H24), C27(H27),
 C14(H14), C5(H5), C26(H26), C3(H3), C25(H25), C4(H4), C6(H6)
;
_olex2_submission_special_instructions 'No special instructions were received'
_oxdiff_exptl_absorpt_empirical_details
;
Empirical correction (ABSPACK) includes:
- Absorption correction using spherical harmonics
- Frame scaling
;
_oxdiff_exptl_absorpt_empirical_full_max 1.066
_oxdiff_exptl_absorpt_empirical_full_min 0.929

loop_
_space_group_symop_operation_xyz
'x, y, z'
'-x, y+1/2, -z'

loop_
_atom_site_label
_atom_site_type_symbol
_atom_site_fract_x
_atom_site_fract_y
_atom_site_fract_z
_atom_site_U_iso_or_equiv
_atom_site_adp_type
_atom_site_occupancy
_atom_site_site_symmetry_order
_atom_site_calc_flag
_atom_site_refinement_flags_posn
_atom_site_refinement_flags_adp
_atom_site_refinement_flags_occupancy
_atom_site_disorder_assembly
_atom_site_disorder_group
Br1 Br 0.21893(4) 0.70149(7) 0.79351(3) 0.04638(15) Uani 1 1 d . . . . .
O1 O 0.7265(4) 0.4436(5) 0.8601(3) 0.0576(12) Uani 1 1 d . . . . .
C21 C 0.4675(5) 0.5616(6) 0.6266(4) 0.0403(12) Uani 1 1 d . . . . .
C7 C 0.4035(7) 0.4504(7) 1.0201(5) 0.0454(15) Uani 1 1 d . . . . .
C11 C 0.4114(5) 0.4435(6) 0.7973(4) 0.0376(11) Uani 1 1 d . . . . .
C12 C 0.5126(5) 0.5059(5) 0.7269(4) 0.0400(12) Uani 1 1 d . . . . .
C16 C 0.5813(6) 0.6277(6) 0.5738(4) 0.0503(14) Uani 1 1 d . . . . .
C2 C 0.2733(6) 0.4710(6) 0.9453(4) 0.0445(12) Uani 1 1 d . . . . .
C19 C 0.2721(6) 0.6005(6) 0.4787(4) 0.0450(13) Uani 1 1 d . . . . .
C15 C 0.7383(6) 0.6295(6) 0.6206(5) 0.0579(15) Uani 1 1 d . . . . .
H15 H 0.813140 0.674297 0.586917 0.069 Uiso 1 1 calc R U . . .
C22 C 0.1119(6) 0.5843(6) 0.4248(4) 0.0457(13) Uani 1 1 d . . . . .
C17 C 0.5355(6) 0.6826(9) 0.4751(4) 0.0632(17) Uani 1 1 d . . . . .
H17 H 0.608378 0.728859 0.440495 0.076 Uiso 1 1 calc R U . . .
C1 C 0.3069(5) 0.5137(5) 0.8431(4) 0.0386(12) Uani 1 1 d . . . . .
C20 C 0.3138(6) 0.5505(6) 0.5764(4) 0.0418(12) Uani 1 1 d . . . . .
H20 H 0.238469 0.507834 0.610620 0.050 Uiso 1 1 calc R U . . .
C18 C 0.3871(6) 0.6692(7) 0.4293(4) 0.0620(19) Uani 1 1 d . . . . .
H18 H 0.360432 0.706254 0.363796 0.074 Uiso 1 1 calc R U . . .
C23 C 0.0105(7) 0.4749(7) 0.4512(4) 0.0541(14) Uani 1 1 d . . . . .
H23 H 0.043845 0.409574 0.504463 0.065 Uiso 1 1 calc R U . . .
C13 C 0.6687(6) 0.5039(6) 0.7669(4) 0.0480(14) Uani 1 1 d . . . . .
C24 C -0.1377(7) 0.4606(8) 0.4009(5) 0.0636(17) Uani 1 1 d . . . . .
H24 H -0.203382 0.387407 0.421062 0.076 Uiso 1 1 calc R U . . .
C27 C 0.0564(7) 0.6799(9) 0.3443(4) 0.0687(18) Uani 1 1 d . . . . .
H27 H 0.119697 0.755581 0.324684 0.082 Uiso 1 1 calc R U . . .
C14 C 0.7805(6) 0.5678(7) 0.7125(5) 0.0580(16) Uani 1 1 d . . . . .
H14 H 0.884400 0.567239 0.740569 0.070 Uiso 1 1 calc R U . . .
C5 C 0.2299(10) 0.4053(9) 1.1432(6) 0.076(2) Uani 1 1 d . . . . .
H5 H 0.215507 0.382796 1.209511 0.091 Uiso 1 1 calc R U . . .
C26 C -0.0934(8) 0.6621(7) 0.2935(5) 0.075(2) Uani 1 1 d . . . . .
H26 H -0.128432 0.725850 0.239658 0.091 Uiso 1 1 calc R U . . .
C10 C 0.4851(6) 0.3037(6) 0.8477(4) 0.0467(13) Uani 1 1 d . . . . .
H10A H 0.413951 0.251403 0.885618 0.056 Uiso 1 1 calc R U . . .
H10B H 0.518424 0.235341 0.798127 0.056 Uiso 1 1 calc R U . . .
C8 C 0.5674(7) 0.4731(8) 0.9960(5) 0.0485(16) Uani 1 1 d . . . . .
H8A H 0.638249 0.464010 1.058857 0.058 Uiso 1 1 calc R U . . .
H8B H 0.575789 0.575237 0.971605 0.058 Uiso 1 1 calc R U . . .
C3 C 0.1250(6) 0.4624(8) 0.9713(5) 0.0650(17) Uani 1 1 d . . . . .
H3 H 0.039559 0.479468 0.922446 0.078 Uiso 1 1 calc R U . . .
C25 C -0.1890(8) 0.5541(8) 0.3207(5) 0.0692(18) Uani 1 1 d . . . . .
H25 H -0.288448 0.543167 0.285647 0.083 Uiso 1 1 calc R U . . .
C9 C 0.6222(6) 0.3654(7) 0.9178(5) 0.0539(15) Uani 1 1 d . . . . .
H9 H 0.677948 0.281293 0.954037 0.065 Uiso 1 1 calc R U . . .
C4 C 0.1040(8) 0.4283(9) 1.0705(5) 0.082(2) Uani 1 1 d . . . . .
H4 H 0.004349 0.421122 1.087652 0.098 Uiso 1 1 calc R U . . .
C6 C 0.3764(8) 0.4153(7) 1.1181(5) 0.0624(17) Uani 1 1 d . . . . .
H6 H 0.460536 0.398234 1.168079 0.075 Uiso 1 1 calc R U . . .

loop_
_atom_site_aniso_label
_atom_site_aniso_U_11
_atom_site_aniso_U_22
_atom_site_aniso_U_33
_atom_site_aniso_U_23
_atom_site_aniso_U_13
_atom_site_aniso_U_12
Br1 0.0434(2) 0.0502(3) 0.0453(3) 0.0056(4) 0.00510(18) 0.0060(3)
O1 0.039(2) 0.076(3) 0.055(3) 0.004(2) -0.0025(19) 0.003(2)
C21 0.044(3) 0.037(3) 0.042(3) -0.002(2) 0.014(2) 0.000(2)
C7 0.057(4) 0.041(3) 0.036(4) 0.000(3) -0.001(3) -0.004(3)
C11 0.039(2) 0.037(3) 0.034(3) 0.002(2) -0.001(2) -0.002(2)
C12 0.042(3) 0.036(3) 0.042(3) -0.003(2) 0.006(2) 0.000(2)
C16 0.052(3) 0.043(3) 0.060(4) 0.003(3) 0.021(3) -0.005(2)
C2 0.053(3) 0.045(3) 0.036(3) 0.006(2) 0.006(2) -0.004(2)
C19 0.060(3) 0.037(3) 0.040(3) 0.004(2) 0.015(3) 0.005(2)
C15 0.055(3) 0.054(3) 0.070(4) -0.002(3) 0.025(3) -0.009(3)
C22 0.060(3) 0.046(3) 0.031(3) -0.002(2) 0.006(2) 0.009(3)
C17 0.071(3) 0.060(5) 0.065(4) 0.016(4) 0.034(3) -0.001(4)
C1 0.037(2) 0.041(3) 0.036(3) 0.004(2) -0.004(2) -0.006(2)
C20 0.051(3) 0.036(3) 0.042(3) 0.004(2) 0.016(2) 0.001(2)
C18 0.071(3) 0.065(5) 0.053(3) 0.020(3) 0.020(3) 0.002(3)
C23 0.068(3) 0.054(3) 0.038(3) 0.001(3) 0.002(3) 0.004(3)
C13 0.043(3) 0.049(3) 0.051(4) -0.010(3) 0.005(3) 0.001(3)
C24 0.073(4) 0.064(4) 0.050(4) -0.006(3) -0.002(3) -0.002(3)
C27 0.084(4) 0.065(5) 0.056(4) 0.019(4) 0.005(3) 0.007(4)
C14 0.039(3) 0.063(4) 0.072(5) -0.014(4) 0.012(3) -0.004(3)
C5 0.103(6) 0.084(6) 0.044(4) 0.021(4) 0.023(4) -0.003(5)
C26 0.093(4) 0.071(6) 0.057(4) 0.013(3) -0.010(3) 0.025(4)
C10 0.055(3) 0.039(3) 0.044(3) 0.000(3) -0.002(3) 0.005(2)
C8 0.054(3) 0.049(4) 0.038(4) 0.001(3) -0.010(3) 0.003(3)
C3 0.049(3) 0.092(5) 0.054(4) 0.011(4) 0.006(3) -0.007(3)
C25 0.076(4) 0.070(4) 0.057(4) -0.011(4) -0.009(3) 0.014(4)
C9 0.052(3) 0.048(3) 0.057(4) 0.001(3) -0.009(3) 0.011(3)
C4 0.073(4) 0.112(6) 0.062(5) 0.028(5) 0.021(4) -0.007(4)
C6 0.087(5) 0.057(4) 0.038(4) 0.006(3) -0.008(3) 0.004(4)

loop_
_atom_type_symbol
_atom_type_description
_atom_type_scat_dispersion_real
_atom_type_scat_dispersion_imag
_atom_type_scat_source
C C 0.0033 0.0016 'International Tables Vol C Tables 4.2.6.8 and 6.1.1.4'
H H 0.0000 0.0000 'International Tables Vol C Tables 4.2.6.8 and 6.1.1.4'
Br Br -0.2901 2.4595 'International Tables Vol C Tables 4.2.6.8 and 6.1.1.4'
O O 0.0106 0.0060 'International Tables Vol C Tables 4.2.6.8 and 6.1.1.4'

loop_
_geom_angle_atom_site_label_1
_geom_angle_atom_site_label_2
_geom_angle_atom_site_label_3
_geom_angle
_geom_angle_site_symmetry_1
_geom_angle_site_symmetry_3
_geom_angle_publ_flag
C13 O1 C9 119.0(4) . . ?
C16 C21 C12 119.1(5) . . ?
C20 C21 C12 122.5(4) . . ?
C20 C21 C16 118.4(5) . . ?
C2 C7 C8 121.4(5) . . ?
C6 C7 C2 117.6(6) . . ?
C6 C7 C8 120.9(5) . . ?
C12 C11 C10 109.6(4) . . ?
C1 C11 C12 128.6(5) . . ?
C1 C11 C10 117.4(4) . . ?
C21 C12 C11 127.7(4) . . ?
C13 C12 C21 119.3(5) . . ?
C13 C12 C11 113.0(5) . . ?
C21 C16 C15 119.0(5) . . ?
C17 C16 C21 118.6(5) . . ?
C17 C16 C15 122.4(5) . . ?
C7 C2 C1 116.0(5) . . ?
C3 C2 C7 120.2(5) . . ?
C3 C2 C1 123.7(5) . . ?
C20 C19 C22 122.1(5) . . ?
C20 C19 C18 118.0(5) . . ?
C18 C19 C22 119.9(5) . . ?
C16 C15 H15 119.4 . . ?
C14 C15 C16 121.2(5) . . ?
C14 C15 H15 119.4 . . ?
C23 C22 C19 122.3(5) . . ?
C23 C22 C27 116.9(5) . . ?
C27 C22 C19 120.8(5) . . ?
C16 C17 H17 119.4 . . ?
C18 C17 C16 121.2(5) . . ?
C18 C17 H17 119.4 . . ?
C11 C1 Br1 121.4(4) . . ?
C11 C1 C2 122.7(4) . . ?
C2 C1 Br1 114.8(4) . . ?
C21 C20 H20 118.9 . . ?
C19 C20 C21 122.1(5) . . ?
C19 C20 H20 118.9 . . ?
C19 C18 H18 119.2 . . ?
C17 C18 C19 121.6(5) . . ?
C17 C18 H18 119.2 . . ?
C22 C23 H23 119.1 . . ?
C24 C23 C22 121.9(6) . . ?
C24 C23 H23 119.1 . . ?
O1 C13 C12 124.4(5) . . ?
O1 C13 C14 115.2(5) . . ?
C12 C13 C14 120.5(5) . . ?
C23 C24 H24 119.9 . . ?
C23 C24 C25 120.2(7) . . ?
C25 C24 H24 119.9 . . ?
C22 C27 H27 119.9 . . ?
C26 C27 C22 120.2(6) . . ?
C26 C27 H27 119.9 . . ?
C15 C14 C13 120.7(5) . . ?
C15 C14 H14 119.7 . . ?
C13 C14 H14 119.7 . . ?
C4 C5 H5 120.0 . . ?
C6 C5 H5 120.0 . . ?
C6 C5 C4 120.1(6) . . ?
C27 C26 H26 119.3 . . ?
C25 C26 C27 121.4(6) . . ?
C25 C26 H26 119.3 . . ?
C11 C10 H10A 111.2 . . ?
C11 C10 H10B 111.2 . . ?
H10A C10 H10B 109.1 . . ?
C9 C10 C11 103.1(4) . . ?
C9 C10 H10A 111.2 . . ?
C9 C10 H10B 111.2 . . ?
C7 C8 H8A 108.1 . . ?
C7 C8 H8B 108.1 . . ?
C7 C8 C9 116.7(5) . . ?
H8A C8 H8B 107.3 . . ?
C9 C8 H8A 108.1 . . ?
C9 C8 H8B 108.1 . . ?
C2 C3 H3 120.0 . . ?
C2 C3 C4 120.0(6) . . ?
C4 C3 H3 120.0 . . ?
C24 C25 H25 120.3 . . ?
C26 C25 C24 119.3(6) . . ?
C26 C25 H25 120.3 . . ?
O1 C9 C10 110.4(5) . . ?
O1 C9 C8 109.7(5) . . ?
O1 C9 H9 108.7 . . ?
C10 C9 C8 110.5(5) . . ?
C10 C9 H9 108.7 . . ?
C8 C9 H9 108.7 . . ?
C5 C4 C3 120.1(6) . . ?
C5 C4 H4 119.9 . . ?
C3 C4 H4 119.9 . . ?
C7 C6 H6 119.0 . . ?
C5 C6 C7 121.9(6) . . ?
C5 C6 H6 119.0 . . ?

loop_
_geom_bond_atom_site_label_1
_geom_bond_atom_site_label_2
_geom_bond_distance
_geom_bond_site_symmetry_2
_geom_bond_publ_flag
Br1 C1 1.914(5) . ?
O1 C13 1.379(7) . ?
O1 C9 1.446(7) . ?
C21 C12 1.425(7) . ?
C21 C16 1.419(7) . ?
C21 C20 1.414(7) . ?
C7 C2 1.412(8) . ?
C7 C8 1.520(7) . ?
C7 C6 1.392(9) . ?
C11 C12 1.480(7) . ?
C11 C1 1.321(6) . ?
C11 C10 1.512(7) . ?
C12 C13 1.389(7) . ?
C16 C15 1.421(7) . ?
C16 C17 1.405(7) . ?
C2 C1 1.479(7) . ?
C2 C3 1.385(7) . ?
C19 C22 1.484(7) . ?
C19 C20 1.372(7) . ?
C19 C18 1.411(7) . ?
C15 H15 0.9300 . ?
C15 C14 1.343(8) . ?
C22 C23 1.391(8) . ?
C22 C27 1.398(8) . ?
C17 H17 0.9300 . ?
C17 C18 1.355(7) . ?
C20 H20 0.9300 . ?
C18 H18 0.9300 . ?
C23 H23 0.9300 . ?
C23 C24 1.374(8) . ?
C13 C14 1.411(7) . ?
C24 H24 0.9300 . ?
C24 C25 1.376(9) . ?
C27 H27 0.9300 . ?
C27 C26 1.392(8) . ?
C14 H14 0.9300 . ?
C5 H5 0.9300 . ?
C5 C4 1.372(9) . ?
C5 C6 1.366(9) . ?
C26 H26 0.9300 . ?
C26 C25 1.353(9) . ?
C10 H10A 0.9700 . ?
C10 H10B 0.9700 . ?
C10 C9 1.511(7) . ?
C8 H8A 0.9700 . ?
C8 H8B 0.9700 . ?
C8 C9 1.537(8) . ?
C3 H3 0.9300 . ?
C3 C4 1.389(8) . ?
C25 H25 0.9300 . ?
C9 H9 0.9800 . ?
C4 H4 0.9300 . ?
C6 H6 0.9300 . ?

loop_
_geom_torsion_atom_site_label_1
_geom_torsion_atom_site_label_2
_geom_torsion_atom_site_label_3
_geom_torsion_atom_site_label_4
_geom_torsion
_geom_torsion_site_symmetry_1
_geom_torsion_site_symmetry_2
_geom_torsion_site_symmetry_3
_geom_torsion_site_symmetry_4
_geom_torsion_publ_flag
O1 C13 C14 C15 179.7(5) . . . . ?
C21 C12 C13 O1 -175.5(5) . . . . ?
C21 C12 C13 C14 5.3(8) . . . . ?
C21 C16 C15 C14 1.1(9) . . . . ?
C21 C16 C17 C18 -1.9(10) . . . . ?
C7 C2 C1 Br1 -120.6(5) . . . . ?
C7 C2 C1 C11 47.6(7) . . . . ?
C7 C2 C3 C4 -2.2(10) . . . . ?
C7 C8 C9 O1 146.6(4) . . . . ?
C7 C8 C9 C10 24.7(7) . . . . ?
C11 C12 C13 O1 3.1(7) . . . . ?
C11 C12 C13 C14 -176.0(5) . . . . ?
C11 C10 C9 O1 -60.5(5) . . . . ?
C11 C10 C9 C8 61.0(6) . . . . ?
C12 C21 C16 C15 3.1(8) . . . . ?
C12 C21 C16 C17 -179.8(5) . . . . ?
C12 C21 C20 C19 -178.1(5) . . . . ?
C12 C11 C1 Br1 20.4(7) . . . . ?
C12 C11 C1 C2 -147.0(5) . . . . ?
C12 C11 C10 C9 70.2(5) . . . . ?
C12 C13 C14 C15 -1.0(8) . . . . ?
C16 C21 C12 C11 175.3(5) . . . . ?
C16 C21 C12 C13 -6.3(8) . . . . ?
C16 C21 C20 C19 0.4(7) . . . . ?
C16 C15 C14 C13 -2.3(9) . . . . ?
C16 C17 C18 C19 0.3(11) . . . . ?
C2 C7 C8 C9 -63.9(7) . . . . ?
C2 C7 C6 C5 -2.0(10) . . . . ?
C2 C3 C4 C5 1.0(12) . . . . ?
C19 C22 C23 C24 -179.9(5) . . . . ?
C19 C22 C27 C26 179.1(5) . . . . ?
C15 C16 C17 C18 175.0(6) . . . . ?
C22 C19 C20 C21 178.0(5) . . . . ?
C22 C19 C18 C17 -178.3(6) . . . . ?
C22 C23 C24 C25 1.1(9) . . . . ?
C22 C27 C26 C25 0.6(10) . . . . ?
C17 C16 C15 C14 -175.8(6) . . . . ?
C1 C11 C12 C21 -68.0(8) . . . . ?
C1 C11 C12 C13 113.5(6) . . . . ?
C1 C11 C10 C9 -88.4(5) . . . . ?
C1 C2 C3 C4 -176.9(6) . . . . ?
C20 C21 C12 C11 -6.2(8) . . . . ?
C20 C21 C12 C13 172.2(5) . . . . ?
C20 C21 C16 C15 -175.4(5) . . . . ?
C20 C21 C16 C17 1.6(8) . . . . ?
C20 C19 C22 C23 -23.8(8) . . . . ?
C20 C19 C22 C27 156.3(5) . . . . ?
C20 C19 C18 C17 1.7(9) . . . . ?
C18 C19 C22 C23 156.2(6) . . . . ?
C18 C19 C22 C27 -23.8(8) . . . . ?
C18 C19 C20 C21 -2.0(8) . . . . ?
C23 C22 C27 C26 -0.9(9) . . . . ?
C23 C24 C25 C26 -1.4(10) . . . . ?
C13 O1 C9 C10 25.4(7) . . . . ?
C13 O1 C9 C8 -96.5(6) . . . . ?
C27 C22 C23 C24 0.0(9) . . . . ?
C27 C26 C25 C24 0.5(10) . . . . ?
C10 C11 C12 C21 136.4(5) . . . . ?
C10 C11 C12 C13 -42.1(6) . . . . ?
C10 C11 C1 Br1 174.3(3) . . . . ?
C10 C11 C1 C2 6.9(7) . . . . ?
C8 C7 C2 C1 0.7(8) . . . . ?
C8 C7 C2 C3 -174.4(5) . . . . ?
C8 C7 C6 C5 175.1(6) . . . . ?
C3 C2 C1 Br1 54.3(7) . . . . ?
C3 C2 C1 C11 -137.5(6) . . . . ?
C9 O1 C13 C12 5.5(8) . . . . ?
C9 O1 C13 C14 -175.3(5) . . . . ?
C4 C5 C6 C7 0.8(11) . . . . ?
C6 C7 C2 C1 177.8(6) . . . . ?
C6 C7 C2 C3 2.7(9) . . . . ?
C6 C7 C8 C9 119.1(7) . . . . ?
C6 C5 C4 C3 -0.2(12) . . . . ?
